data_2226341
loop_
_publ_author_name
'Esmhosseini, Majid'

_publ_section_title
;
 (2,2'-Bipyridine-\k^2^<i>N</i>,<i>N</i>')dibromido(dimethyl
 sulfoxide-\k<i>O</i>)zinc(II)
;
_journal_coeditor_code XU2761
_journal_issue 6
_journal_name_full 'Acta Crystallographica Section E'
_journal_page_first m677
_journal_paper_doi 10.1107/S1600536810017551
_journal_volume 66
_journal_year 2010
_chemical_formula_iupac '[Zn Br2 (C10 H8 N2) (C2 H6 O S)] '
_chemical_formula_moiety 'C12 H14 Br2 N2 O S Zn'
_chemical_formula_sum 'C12 H14 Br2 N2 O S Zn'
_chemical_formula_weight 459.51
_chemical_name_systematic
;
(2,2'-Bipyridine-\k^2^<i>N</i>,<i>N</i>')dibromido(dimethyl
sulfoxide-\k<i>O</i>)zinc(II)
;
_space_group_IT_number 14
_symmetry_cell_setting monoclinic
_symmetry_space_group_name_Hall '-P 2ybc'
_symmetry_space_group_name_H-M 'P 1 21/c 1'
_atom_sites_solution_hydrogens geom
_atom_sites_solution_primary direct
_atom_sites_solution_secondary difmap
_audit_creation_method SHELXL-97
_cell_angle_alpha 90.00
_cell_angle_beta 95.185(8)
_cell_angle_gamma 90.00
_cell_formula_units_Z 4
_cell_length_a 9.4802(10)
_cell_length_b 8.3449(7)
_cell_length_c 19.989(2)
_cell_measurement_reflns_used 653
_cell_measurement_temperature 298(2)
_cell_measurement_theta_max 29.23
_cell_measurement_theta_min 2.05
_cell_volume 1574.9(3)
_computing_cell_refinement 'SAINT (Bruker, 1998)'
_computing_data_collection 'SMART (Bruker, 1998)'
_computing_data_reduction 'SAINT (Bruker, 1998)'
_computing_molecular_graphics 'ORTEP-3 for Windows (Farrugia, 1997)'
_computing_publication_material 'WinGX (Farrugia, 1999)'
_computing_structure_refinement 'SHELXL97 (Sheldrick, 2008)'
_computing_structure_solution 'SHELXS97 (Sheldrick, 2008)'
_diffrn_ambient_temperature 298(2)
_diffrn_measured_fraction_theta_full 0.991
_diffrn_measured_fraction_theta_max 0.991
_diffrn_measurement_device_type 'Bruker SMART CCD area-detector'
_diffrn_measurement_method '\f and \w scans'
_diffrn_radiation_monochromator graphite
_diffrn_radiation_source 'fine-focus sealed tube'
_diffrn_radiation_type MoK\a
_diffrn_radiation_wavelength 0.71073
_diffrn_reflns_av_R_equivalents 0.0782
_diffrn_reflns_av_sigmaI/netI 0.0554
_diffrn_reflns_limit_h_max 12
_diffrn_reflns_limit_h_min -12
_diffrn_reflns_limit_k_max 11
_diffrn_reflns_limit_k_min -11
_diffrn_reflns_limit_l_max 25
_diffrn_reflns_limit_l_min -27
_diffrn_reflns_number 12674
_diffrn_reflns_theta_full 29.23
_diffrn_reflns_theta_max 29.23
_diffrn_reflns_theta_min 2.05
_diffrn_standards_number 0
_exptl_absorpt_coefficient_mu 6.759
_exptl_absorpt_correction_T_max 0.260
_exptl_absorpt_correction_T_min 0.148
_exptl_absorpt_correction_type multi-scan
_exptl_absorpt_process_details '(SADABS; Bruker, 2001)'
_exptl_crystal_colour colorless
_exptl_crystal_density_diffrn 1.938
_exptl_crystal_density_method 'not measured'
_exptl_crystal_description block
_exptl_crystal_F_000 896
_exptl_crystal_size_max 0.30
_exptl_crystal_size_mid 0.25
_exptl_crystal_size_min 0.20
_refine_diff_density_max 1.080
_refine_diff_density_min -1.461
_refine_ls_extinction_coef 0.0087(7)
_refine_ls_extinction_expression Fc^*^=kFc[1+0.001xFc^2^\l^3^/sin(2\q)]^-1/4^
_refine_ls_extinction_method 'SHELXL97 (Sheldrick, 2008)'
_refine_ls_goodness_of_fit_ref 1.130
_refine_ls_hydrogen_treatment constr
_refine_ls_matrix_type full
_refine_ls_number_parameters 175
_refine_ls_number_reflns 4245
_refine_ls_number_restraints 0
_refine_ls_restrained_S_all 1.130
_refine_ls_R_factor_all 0.0800
_refine_ls_R_factor_gt 0.0579
_refine_ls_shift/su_max 0.005
_refine_ls_shift/su_mean 0.001
_refine_ls_structure_factor_coef Fsqd
_refine_ls_weighting_details 'calc w=1/[\s^2^(Fo^2^)+(0.0602P)^2^+1.8278P] where P=(Fo^2^+2Fc^2^)/3'
_refine_ls_weighting_scheme calc
_refine_ls_wR_factor_gt 0.1300
_refine_ls_wR_factor_ref 0.1401
_reflns_number_gt 3229
_reflns_number_total 4245
_reflns_threshold_expression I>2\s(I)
_cod_data_source_file xu2761.cif
_cod_data_source_block I
_cod_original_sg_symbol_H-M 'P 21/c'
_cod_database_code 2226341
_cod_database_fobs_code 2226341

loop_
_symmetry_equiv_pos_site_id
_symmetry_equiv_pos_as_xyz
1 x,y,z
2 -x,1/2+y,1/2-z
3 -x,-y,-z
4 x,1/2-y,1/2+z

loop_
_atom_site_type_symbol
_atom_site_label
_atom_site_fract_x
_atom_site_fract_y
_atom_site_fract_z
_atom_site_U_iso_or_equiv
_atom_site_adp_type
_atom_site_calc_flag
_atom_site_refinement_flags
_atom_site_occupancy
_atom_site_disorder_assembly
_atom_site_disorder_group
C C1 0.5556(5) 0.1151(7) 0.3831(3) 0.0377(10) Uani d . 1 . .
H H1 0.5286 0.0980 0.3378 0.045 Uiso calc R 1 . .
C C2 0.6783(5) 0.0424(7) 0.4117(3) 0.0425(12) Uani d . 1 . .
H H2 0.7333 -0.0208 0.3859 0.051 Uiso calc R 1 . .
C C3 0.7166(6) 0.0660(7) 0.4788(3) 0.0462(13) Uani d . 1 . .
H H3 0.7982 0.0185 0.4992 0.055 Uiso calc R 1 . .
C C4 0.6335(5) 0.1603(6) 0.5155(3) 0.0383(10) Uani d . 1 . .
H H4 0.6581 0.1772 0.5611 0.046 Uiso calc R 1 . .
C C5 0.5129(5) 0.2297(6) 0.4840(2) 0.0295(9) Uani d . 1 . .
C C6 0.4154(5) 0.3323(6) 0.5190(2) 0.0311(9) Uani d . 1 . .
C C7 0.4311(6) 0.3600(7) 0.5883(2) 0.0406(11) Uani d . 1 . .
H H7 0.5056 0.3137 0.6150 0.049 Uiso calc R 1 . .
C C8 0.3346(6) 0.4570(7) 0.6166(3) 0.0432(12) Uani d . 1 . .
H H8 0.3433 0.4771 0.6625 0.052 Uiso calc R 1 . .
C C9 0.2254(5) 0.5234(7) 0.5759(3) 0.0422(12) Uani d . 1 . .
H H9 0.1589 0.5889 0.5939 0.051 Uiso calc R 1 . .
C C10 0.2162(5) 0.4915(7) 0.5085(3) 0.0395(11) Uani d . 1 . .
H H10 0.1421 0.5366 0.4812 0.047 Uiso calc R 1 . .
C C11 0.2234(7) 0.7783(10) 0.2635(4) 0.0621(18) Uani d . 1 . .
H H11A 0.3167 0.7412 0.2564 0.075 Uiso calc R 1 . .
H H11B 0.2302 0.8683 0.2935 0.075 Uiso calc R 1 . .
H H11C 0.1750 0.8099 0.2213 0.075 Uiso calc R 1 . .
C C12 -0.0109(6) 0.7414(10) 0.3256(4) 0.0650(19) Uani d . 1 . .
H H12A 0.0281 0.8281 0.3529 0.078 Uiso calc R 1 . .
H H12B -0.0698 0.6765 0.3514 0.078 Uiso calc R 1 . .
H H12C -0.0665 0.7838 0.2872 0.078 Uiso calc R 1 . .
N N1 0.4750(4) 0.2084(5) 0.41813(19) 0.0324(8) Uani d . 1 . .
N N2 0.3090(4) 0.3984(5) 0.48005(19) 0.0324(8) Uani d . 1 . .
O O1 0.2163(4) 0.5774(5) 0.36384(18) 0.0440(9) Uani d . 1 . .
Zn Zn1 0.29167(5) 0.33824(7) 0.37552(3) 0.03244(16) Uani d . 1 . .
Br Br1 0.37506(6) 0.34269(8) 0.26199(3) 0.04918(19) Uani d . 1 . .
Br Br2 0.07887(6) 0.17861(8) 0.37356(3) 0.05171(19) Uani d . 1 . .
S S1 0.12833(14) 0.62307(17) 0.29876(7) 0.0413(3) Uani d . 1 . .

loop_
_atom_site_aniso_label
_atom_site_aniso_U_11
_atom_site_aniso_U_22
_atom_site_aniso_U_33
_atom_site_aniso_U_12
_atom_site_aniso_U_13
_atom_site_aniso_U_23
C1 0.040(2) 0.040(3) 0.033(2) 0.006(2) 0.0043(19) -0.001(2)
C2 0.042(3) 0.038(3) 0.049(3) 0.009(2) 0.012(2) -0.001(2)
C3 0.041(3) 0.044(3) 0.052(3) 0.009(2) -0.002(2) 0.008(3)
C4 0.038(2) 0.041(3) 0.035(2) -0.001(2) -0.0051(18) 0.004(2)
C5 0.032(2) 0.028(2) 0.028(2) -0.0061(17) 0.0007(16) 0.0022(17)
C6 0.0297(19) 0.031(2) 0.032(2) -0.0062(17) 0.0025(16) -0.0013(19)
C7 0.043(3) 0.047(3) 0.031(2) -0.006(2) -0.0026(19) -0.001(2)
C8 0.052(3) 0.049(3) 0.029(2) -0.008(2) 0.008(2) -0.003(2)
C9 0.046(3) 0.040(3) 0.043(3) 0.000(2) 0.018(2) -0.001(2)
C10 0.037(2) 0.043(3) 0.039(2) 0.005(2) 0.0079(19) 0.004(2)
C11 0.047(3) 0.080(5) 0.060(4) -0.005(3) 0.010(3) 0.026(4)
C12 0.040(3) 0.071(5) 0.086(5) 0.006(3) 0.014(3) 0.022(4)
N1 0.0333(18) 0.034(2) 0.0299(18) 0.0003(15) 0.0015(14) 0.0026(16)
N2 0.0278(17) 0.039(2) 0.0309(18) -0.0022(15) 0.0029(14) -0.0005(17)
O1 0.053(2) 0.041(2) 0.0352(18) 0.0093(16) -0.0089(15) 0.0020(16)
Zn1 0.0303(3) 0.0378(3) 0.0285(3) 0.0010(2) -0.00125(19) 0.0005(2)
Br1 0.0467(3) 0.0704(4) 0.0309(2) 0.0102(3) 0.0059(2) 0.0055(3)
Br2 0.0373(3) 0.0562(4) 0.0604(4) -0.0122(2) -0.0025(2) -0.0009(3)
S1 0.0409(6) 0.0409(7) 0.0397(6) 0.0015(5) -0.0084(5) 0.0036(5)

loop_
_atom_type_symbol
_atom_type_description
_atom_type_scat_dispersion_real
_atom_type_scat_dispersion_imag
_atom_type_scat_source
C C 0.0033 0.0016 'International Tables Vol C Tables 4.2.6.8 and 6.1.1.4'
H H 0.0000 0.0000 'International Tables Vol C Tables 4.2.6.8 and 6.1.1.4'
N N 0.0061 0.0033 'International Tables Vol C Tables 4.2.6.8 and 6.1.1.4'
O O 0.0106 0.0060 'International Tables Vol C Tables 4.2.6.8 and 6.1.1.4'
Zn Zn 0.2839 1.4301 'International Tables Vol C Tables 4.2.6.8 and 6.1.1.4'
Br Br -0.2901 2.4595 'International Tables Vol C Tables 4.2.6.8 and 6.1.1.4'
S S 0.1246 0.1234 'International Tables Vol C Tables 4.2.6.8 and 6.1.1.4'

loop_
_geom_angle_atom_site_label_1
_geom_angle_atom_site_label_2
_geom_angle_atom_site_label_3
_geom_angle_site_symmetry_1
_geom_angle_site_symmetry_3
_geom_angle
_geom_angle_publ_flag
N1 C1 C2 . . 122.6(5) ?
N1 C1 H1 . . 118.7 ?
C2 C1 H1 . . 118.7 ?
C3 C2 C1 . . 118.5(5) ?
C3 C2 H2 . . 120.7 ?
C1 C2 H2 . . 120.7 ?
C2 C3 C4 . . 119.4(5) ?
C2 C3 H3 . . 120.3 ?
C4 C3 H3 . . 120.3 ?
C3 C4 C5 . . 119.2(5) ?
C3 C4 H4 . . 120.4 ?
C5 C4 H4 . . 120.4 ?
N1 C5 C4 . . 121.8(5) ?
N1 C5 C6 . . 114.5(4) ?
C4 C5 C6 . . 123.6(4) ?
N2 C6 C7 . . 121.0(4) ?
N2 C6 C5 . . 115.8(4) ?
C7 C6 C5 . . 123.2(4) ?
C8 C7 C6 . . 119.1(5) ?
C8 C7 H7 . . 120.4 ?
C6 C7 H7 . . 120.4 ?
C9 C8 C7 . . 119.1(5) ?
C9 C8 H8 . . 120.4 ?
C7 C8 H8 . . 120.4 ?
C10 C9 C8 . . 118.8(5) ?
C10 C9 H9 . . 120.6 ?
C8 C9 H9 . . 120.6 ?
N2 C10 C9 . . 123.1(5) ?
N2 C10 H10 . . 118.5 ?
C9 C10 H10 . . 118.5 ?
S1 C11 H11A . . 109.5 ?
S1 C11 H11B . . 109.5 ?
H11A C11 H11B . . 109.5 ?
S1 C11 H11C . . 109.5 ?
H11A C11 H11C . . 109.5 ?
H11B C11 H11C . . 109.5 ?
S1 C12 H12A . . 109.5 ?
S1 C12 H12B . . 109.5 ?
H12A C12 H12B . . 109.5 ?
S1 C12 H12C . . 109.5 ?
H12A C12 H12C . . 109.5 ?
H12B C12 H12C . . 109.5 ?
C1 N1 C5 . . 118.4(4) ?
C1 N1 Zn1 . . 124.5(3) ?
C5 N1 Zn1 . . 117.1(3) ?
C6 N2 C10 . . 118.9(4) ?
C6 N2 Zn1 . . 117.3(3) ?
C10 N2 Zn1 . . 123.7(3) ?
S1 O1 Zn1 . . 118.7(2) ?
O1 Zn1 N2 . . 83.24(15) ?
O1 Zn1 N1 . . 139.98(15) ?
N2 Zn1 N1 . . 75.19(15) ?
O1 Zn1 Br2 . . 104.13(11) ?
N2 Zn1 Br2 . . 97.80(11) ?
N1 Zn1 Br2 . . 111.81(11) ?
O1 Zn1 Br1 . . 90.99(11) ?
N2 Zn1 Br1 . . 152.93(11) ?
N1 Zn1 Br1 . . 93.27(11) ?
Br2 Zn1 Br1 . . 109.25(3) ?
O1 S1 C11 . . 105.3(3) ?
O1 S1 C12 . . 104.2(3) ?
C11 S1 C12 . . 97.7(4) ?

loop_
_geom_bond_atom_site_label_1
_geom_bond_atom_site_label_2
_geom_bond_site_symmetry_2
_geom_bond_distance
_geom_bond_publ_flag
C1 N1 . 1.333(6) ?
C1 C2 . 1.388(7) ?
C1 H1 . 0.9300 ?
C2 C3 . 1.372(8) ?
C2 H2 . 0.9300 ?
C3 C4 . 1.372(8) ?
C3 H3 . 0.9300 ?
C4 C5 . 1.382(6) ?
C4 H4 . 0.9300 ?
C5 N1 . 1.345(6) ?
C5 C6 . 1.480(6) ?
C6 N2 . 1.336(6) ?
C6 C7 . 1.401(6) ?
C7 C8 . 1.380(8) ?
C7 H7 . 0.9300 ?
C8 C9 . 1.374(8) ?
C8 H8 . 0.9300 ?
C9 C10 . 1.369(7) ?
C9 H9 . 0.9300 ?
C10 N2 . 1.338(6) ?
C10 H10 . 0.9300 ?
C11 S1 . 1.761(7) ?
C11 H11A . 0.9600 ?
C11 H11B . 0.9600 ?
C11 H11C . 0.9600 ?
C12 S1 . 1.770(7) ?
C12 H12A . 0.9600 ?
C12 H12B . 0.9600 ?
C12 H12C . 0.9600 ?
Zn1 N1 . 2.157(4) y
Zn1 N2 . 2.141(4) y
S1 O1 . 1.529(4) ?
Zn1 O1 . 2.125(4) y
Zn1 Br1 . 2.4701(8) y
Zn1 Br2 . 2.4148(8) y

loop_
_geom_hbond_atom_site_label_D
_geom_hbond_atom_site_label_H
_geom_hbond_atom_site_label_A
_geom_hbond_site_symmetry_A
_geom_hbond_distance_DH
_geom_hbond_distance_HA
_geom_hbond_distance_DA
_geom_hbond_angle_DHA
_geom_hbond_publ_flag
C1 H1 Br1 . 0.9300 2.8600 3.413(6) 119.00 y
C10 H10 O1 . 0.9300 2.5300 2.979(7) 110.00 y

loop_
_geom_torsion_atom_site_label_1
_geom_torsion_atom_site_label_2
_geom_torsion_atom_site_label_3
_geom_torsion_atom_site_label_4
_geom_torsion_site_symmetry_1
_geom_torsion_site_symmetry_2
_geom_torsion_site_symmetry_3
_geom_torsion_site_symmetry_4
_geom_torsion
_geom_torsion_publ_flag
N1 C1 C2 C3 . . . . 1.0(9) ?
C1 C2 C3 C4 . . . . -0.2(9) ?
C2 C3 C4 C5 . . . . -0.1(8) ?
C3 C4 C5 N1 . . . . -0.5(8) ?
C3 C4 C5 C6 . . . . 179.5(5) ?
N1 C5 C6 N2 . . . . -4.3(6) ?
C4 C5 C6 N2 . . . . 175.7(4) ?
N1 C5 C6 C7 . . . . 175.5(4) ?
C4 C5 C6 C7 . . . . -4.5(7) ?
N2 C6 C7 C8 . . . . 0.1(8) ?
C5 C6 C7 C8 . . . . -179.7(5) ?
C6 C7 C8 C9 . . . . 0.2(8) ?
C7 C8 C9 C10 . . . . -0.2(8) ?
C8 C9 C10 N2 . . . . -0.1(8) ?
C2 C1 N1 C5 . . . . -1.5(8) ?
C2 C1 N1 Zn1 . . . . 175.5(4) ?
C4 C5 N1 C1 . . . . 1.2(7) ?
C6 C5 N1 C1 . . . . -178.8(4) ?
C4 C5 N1 Zn1 . . . . -175.9(4) ?
C6 C5 N1 Zn1 . . . . 4.0(5) ?
C7 C6 N2 C10 . . . . -0.4(7) ?
C5 C6 N2 C10 . . . . 179.4(4) ?
C7 C6 N2 Zn1 . . . . -177.3(4) ?
C5 C6 N2 Zn1 . . . . 2.5(5) ?
C9 C10 N2 C6 . . . . 0.4(8) ?
C9 C10 N2 Zn1 . . . . 177.1(4) ?
S1 O1 Zn1 N2 . . . . -159.5(3) ?
S1 O1 Zn1 N1 . . . . 143.3(2) ?
S1 O1 Zn1 Br2 . . . . -63.2(3) ?
S1 O1 Zn1 Br1 . . . . 47.0(3) ?
C6 N2 Zn1 O1 . . . . -146.3(4) ?
C10 N2 Zn1 O1 . . . . 36.9(4) ?
C6 N2 Zn1 N1 . . . . -0.3(3) ?
C10 N2 Zn1 N1 . . . . -177.1(4) ?
C6 N2 Zn1 Br2 . . . . 110.3(3) ?
C10 N2 Zn1 Br2 . . . . -66.5(4) ?
C6 N2 Zn1 Br1 . . . . -67.5(5) ?
C10 N2 Zn1 Br1 . . . . 115.7(4) ?
C1 N1 Zn1 O1 . . . . -119.4(4) ?
C5 N1 Zn1 O1 . . . . 57.6(4) ?
C1 N1 Zn1 N2 . . . . -179.1(4) ?
C5 N1 Zn1 N2 . . . . -2.2(3) ?
C1 N1 Zn1 Br2 . . . . 88.3(4) ?
C5 N1 Zn1 Br2 . . . . -94.7(3) ?
C1 N1 Zn1 Br1 . . . . -24.0(4) ?
C5 N1 Zn1 Br1 . . . . 153.0(3) ?
Zn1 O1 S1 C11 . . . . -120.4(4) ?
Zn1 O1 S1 C12 . . . . 137.3(3) ?
